data_1517939
loop_
_publ_author_name
'Grube, M.'
'Wiebcke, M.'
'Felsche, J.'
'Engelhardt, G.'

_publ_section_title
;
 Structural links between zeolite-type and clathrate hydrate-type
 materials: synthesis and crystal structure of
 [N(CH3)4]6[Al(x)Si(8-x)O(18-x)(OH)(2+x)].44H2O (x = 3-4)
;
_journal_name_full 'Zeitschrift fuer Anorganische und Allgemeine Chemie'
_journal_page_first 1098
_journal_page_last 1104
_journal_volume 619
_journal_year 1993
_chemical_formula_sum 'C24 H166 Al4 N6 O64 Si4'
_chemical_formula_weight 1783.87
_space_group_IT_number 128
_symmetry_cell_setting tetragonal
_symmetry_Int_Tables_number 128
_symmetry_space_group_name_Hall '-P 4 2n'
_symmetry_space_group_name_H-M 'P 4/m n c'
_cell_angle_alpha 90
_cell_angle_beta 90
_cell_angle_gamma 90
_cell_formula_units_Z 2
_cell_length_a 16.181(4)
_cell_length_b 16.181(4)
_cell_length_c 17.450(4)
_cell_volume 4568.8(19)
_diffrn_ambient_temperature 180
_diffrn_radiation_probe x-ray
_diffrn_radiation_type MoK\a
_diffrn_radiation_wavelength 0.71069
_refine_ls_number_parameters 145
_refine_ls_number_reflns 1196
_refine_ls_R_factor_gt 0.072
_refine_ls_wR_factor_gt 0.089
_cod_data_source_file grube-1993.cif
_cod_data_source_block Grube-1993
_cod_original_cell_volume 4569(2)
_cod_original_formula_sum 'C24 H166 Al4 N6 Si4 O64'
_cod_database_code 1517939

loop_
_symmetry_equiv_pos_site_id
_symmetry_equiv_pos_as_xyz
1 x,y,z
2 -y,x,z
3 -x,-y,z
4 y,-x,z
5 1/2+x,1/2-y,1/2-z
6 1/2+y,1/2+x,1/2-z
7 1/2-x,1/2+y,1/2-z
8 1/2-y,1/2-x,1/2-z
9 -x,-y,-z
10 y,-x,-z
11 x,y,-z
12 -y,x,-z
13 1/2-x,1/2+y,1/2+z
14 1/2-y,1/2-x,1/2+z
15 1/2+x,1/2-y,1/2+z
16 1/2+y,1/2+x,1/2+z

loop_
_atom_site_aniso_label
_atom_site_aniso_U_11
_atom_site_aniso_U_22
_atom_site_aniso_U_33
_atom_site_aniso_U_12
_atom_site_aniso_U_13
_atom_site_aniso_U_23
Si 0.0281(6) 0.0268(6) 0.0082(4) -0.0001(6) -0.0004(6) -0.0015(6)
Al 0.0281(6) 0.0268(6) 0.0082(4) -0.0001(6) -0.0004(6) -0.0015(6)
O1 0.044(2) 0.041(2) 0.023(2) 0.005(2) -0.003(2) 0.000(2)
O2 0.055(4) 0.051(3) 0.010(2) -0.007(3) 0 0
O3 0.041(2) 0.037(2) 0.018(2) -0.002(2) -0.003(2) -0.002(2)
OW1 0.060(3) 0.057(3) 0.039(2) 0.000(2) -0.007(2) -0.005(2)
OW2 0.070(3) 0.057(3) 0.051(2) -0.002(2) -0.023(2) -0.001(3)
OW3 0.054(3) 0.063(3) 0.035(2) -0.012(2) -0.004(2) -0.006(2)
OW4 0.081(4) 0.067(3) 0.061(3) -0.007(3) -0.005(3) -0.011(3)
OW5 0.073(7) 0.093(8) 0.057(5) 0.006(6) 0 0
OW6 0.055(4) 0.055(4) 0.16(1) 0.033(5) -0.007(5) 0.007(5)
OW7 0.25(1) 0.160(8) 0.094(7) 0.115(7) 0 0
N1 0.042(3) 0.042(3) 0.017(4) 0 0 0
N2 0.042(4) 0.044(4) 0.043(4) -0.004(3) 0 0
C21 0.24(2) 0.07(1) 0.11(2) -0.03(1) -0.07(2) -0.04(2)
C22 0.24(2) 0.07(1) 0.11(2) -0.01(1) 0.04(2) 0.02(1)
C23 0.13(2) 0.14(2) 0.17(2) -0.01(1) 0.08(1) -0.07(1)
C24 0.20(3) 0.20(3) 0.07(1) -0.02(2) -0.04(2) 0.02(2)

loop_
_atom_site_label
_atom_site_type_symbol
_atom_site_Wyckoff_symbol
_atom_site_occupancy
_atom_site_fract_x
_atom_site_fract_y
_atom_site_fract_z
_atom_site_U_iso_or_equiv
Si Si 16i 0.5 0.04010(9) 0.13150(9) 0.09001(7) 0.0210(3)
Al Al 16i 0.5 0.04010(9) 0.13150(9) 0.09001(7) 0.0210(3)
O1 O 16i 1 0.1041(2) 0.0555(2) 0.1093(2) 0.036(1)
O2 O 8h 1 0.0486(4) 0.1599(4) 0 0.039(1)
O3 O 16i 1 0.0644(2) 0.2114(2) 0.1446(2) 0.032(1)
OW1 O 16i 1 0.1835(3) 0.1958(3) 0.2507(2) 0.052(1)
OW2 O 16i 1 0.2618(3) 0.0435(3) 0.2501(3) 0.059(1)
OW3 O 16i 1 0.0950(3) 0.3603(3) 0.0794(2) 0.051(1)
OW4 O 16i 1 0.0779(3) 0.2601(3) 0.3633(3) 0.070(1)
OW5 O 8h 0.76 0.3287(7) 0.4216(7) 0 0.075(4)
OW6 O 8g 0.64 0.076(1) 0.576(1) 0.25 0.090(4)
OW7 O 8f 1 0 0.5 0.1169(6) 0.168(4)
N1 N 4e 1 0 0 0.3354(5) 0.034(1)
N2 N 8h 1 0.3215(5) 0.1779(5) 0 0.043(3)
C11 C 16i 0.31 0.081(2) 0.035(2) 0.301(2) 0.099(10)
C12 C 16i 0.31 0.030(2) 0.061(2) 0.285(2) 0.092(9)
C13 C 16i 0.25 0.037(2) 0.061(2) 0.388(2) 0.081(10)
C14 C 4e 0.5 0 0 0.420(3) 0.15(3)
C21 C 16i 0.5 0.399(1) 0.214(1) 0.014(2) 0.161(9)
C22 C 16i 0.5 0.318(2) 0.089(1) 0.020(1) 0.136(9)
C23 C 16i 0.5 0.258(1) 0.219(1) 0.046(1) 0.146(9)
C24 C 16i 0.5 0.305(2) 0.193(2) -0.081(1) 0.160(11)

loop_
_atom_type_symbol
_atom_type_description
_atom_type_scat_dispersion_real
_atom_type_scat_dispersion_imag
_atom_type_scat_source
C C 0.0033 0.0016 ' International Tables Vol C Tables 4.2.6.8 and 6.1.1.4'
Al Al 0.0645 0.0514 ' International Tables Vol C Tables 4.2.6.8 and 6.1.1.4'
N N 0.0061 0.0033 ' International Tables Vol C Tables 4.2.6.8 and 6.1.1.4'
O O 0.0106 0.0060 ' International Tables Vol C Tables 4.2.6.8 and 6.1.1.4'
Si Si 0.0817 0.0704 ' International Tables Vol C Tables 4.2.6.8 and 6.1.1.4'

loop_
_geom_angle_atom_site_label_1
_geom_angle_atom_site_label_2
_geom_angle_atom_site_label_3
_geom_angle
_geom_angle_site_symmetry_1
_geom_angle_site_symmetry_3
_geom_angle_publ_flag
O1 Si O2 110.7(3) . . yes
O1 Si O3 108.51(18) . . yes
O1 Si O1 110.45(18) . 2_555 yes
O2 Si O3 108.2(3) . . yes
O1 Si O2 110.5(3) 2_555 . yes
O1 Si O3 108.46(18) 2_555 . yes
O1 Al O2 110.7(3) . . yes
O1 Al O3 108.51(18) . . yes
O1 Al O1 110.45(18) . 2_555 yes
O2 Al O3 108.2(3) . . yes
O1 Al O2 110.5(3) 2_555 . yes
O1 Al O3 108.46(18) 2_555 . yes
Si O1 Si 146.4(2) . 4_555 yes
Si O1 Al 146.4(2) 4_555 . yes
Si O2 Si 146.0(4) . 11_555 yes
Si O2 Al 146.0(4) 11_555 . yes
C11 N1 C12 37.8(18) . . yes
C11 N1 C11 81.4(17) . 2_555 yes
C11 N1 C12 103.0(19) . 2_555 yes
C11 N1 C11 134.4(19) . 3_555 yes
C11 N1 C12 107.8(19) . 3_555 yes
C11 N1 C11 81.4(17) . 4_555 yes
C11 N1 C12 44.8(18) . 4_555 yes
C11 N1 C12 44.8(18) 2_555 . yes
C12 N1 C12 67.1(19) . 2_555 yes
C11 N1 C12 107.8(19) 3_555 . yes
C12 N1 C12 103(2) . 3_555 yes
C11 N1 C12 103.0(19) 4_555 . yes
C12 N1 C12 67.1(19) . 4_555 yes
C13 N1 C13 67.2(18) . 2_555 yes
C13 N1 C13 103.0(19) . 3_555 yes
C13 N1 C13 67.2(18) . 4_555 yes
C11 N1 C12 37.8(18) 2_555 2_555 yes
C11 N1 C11 81.4(17) 2_555 3_555 yes
C11 N1 C12 103.0(19) 2_555 3_555 yes
C11 N1 C11 134.4(19) 2_555 4_555 yes
C11 N1 C12 107.8(19) 2_555 4_555 yes
C11 N1 C12 44.8(18) 3_555 2_555 yes
C12 N1 C12 67.1(19) 2_555 3_555 yes
C11 N1 C12 107.8(19) 4_555 2_555 yes
C12 N1 C12 103(2) 2_555 4_555 yes
C13 N1 C13 67.2(18) 2_555 3_555 yes
C13 N1 C13 103.0(19) 2_555 4_555 yes
C11 N1 C12 37.8(18) 3_555 3_555 yes
C11 N1 C11 81.4(17) 3_555 4_555 yes
C11 N1 C12 103.0(19) 3_555 4_555 yes
C11 N1 C12 44.8(18) 4_555 3_555 yes
C12 N1 C12 67.1(19) 3_555 4_555 yes
C13 N1 C13 67.2(18) 3_555 4_555 yes
C11 N1 C12 37.8(18) 4_555 4_555 yes
C22 N2 C22 27.3(10) . 11_555 yes
C22 N2 C23 122.9(14) . 11_555 yes
C22 N2 C24 85.8(15) . 11_555 yes
C23 N2 C24 109.1(15) . . yes
C21 N2 C23 122.2(13) 11_555 . yes
C22 N2 C23 122.9(14) 11_555 . yes
C23 N2 C23 66.5(10) . 11_555 yes
C23 N2 C24 42.6(14) . 11_555 yes
C21 N2 C24 85.7(19) 11_555 . yes
C22 N2 C24 85.8(15) 11_555 . yes
C23 N2 C24 42.6(14) 11_555 . yes
C24 N2 C24 151.3(19) . 11_555 yes
C21 N2 C22 113.4(15) 11_555 11_555 yes
C21 N2 C23 110.0(13) 11_555 11_555 yes
C21 N2 C24 105.2(19) 11_555 11_555 yes
C22 N2 C23 106.6(13) 11_555 11_555 yes
C22 N2 C24 112.6(15) 11_555 11_555 yes
C23 N2 C24 109.1(15) 11_555 11_555 yes
C21 N2 C22 118.6(15) . 11_555 yes
C21 N2 C23 122.2(12) . 11_555 yes
C21 N2 C24 85.7(19) . 11_555 yes
C21 N2 C22 113.4(15) . . yes
C21 N2 C23 110.0(13) . . yes
C21 N2 C24 105.2(19) . . yes
C21 N2 C21 20(2) . 11_555 yes
C22 N2 C23 106.6(13) . . yes
C22 N2 C24 112.6(15) . . yes
C21 N2 C22 118.6(15) 11_555 . yes
C12 C11 C12 95(4) . 4_555 no
N1 C11 C12 63(3) . . yes
N1 C11 C12 61(2) . 4_555 yes
N1 C12 C12 56.5(17) . 2_555 yes
C12 C12 C12 90(2) 2_555 4_555 no
N1 C12 C11 74(2) . 2_555 yes
C11 C12 C12 125(3) 2_555 4_555 no
C11 C12 C11 148(5) . 2_555 no
C11 C12 C12 38(2) 2_555 2_555 no
N1 C12 C12 56.5(17) . 4_555 yes
N1 C12 C11 79(3) . . yes
C11 C12 C12 132(4) . 2_555 no
C11 C12 C12 47(3) . 4_555 no
N1 C13 C13 56.4(16) . 4_555 yes
N1 C13 C13 56.4(17) . 2_555 yes
N1 C13 C14 64(3) . . yes
C13 C13 C13 90(2) 2_555 4_555 no
N1 C14 C13 64(3) . 4_555 yes
N1 C14 C13 64(3) . . yes
N1 C14 C13 64(3) . 2_555 yes
N1 C14 C13 64(3) . 3_555 yes

loop_
_geom_bond_atom_site_label_1
_geom_bond_atom_site_label_2
_geom_bond_distance
_geom_bond_site_symmetry_2
_geom_bond_publ_flag
Si O1 1.643(4) . yes
Si O2 1.642(2) . yes
Si O3 1.653(4) . yes
Si O1 1.644(4) 2_555 yes
Al O1 1.643(4) . yes
Al O2 1.642(2) . yes
Al O3 1.653(4) . yes
Al O1 1.644(4) 2_555 yes
N1 C14 1.48(5) . yes
N1 C11 1.55(3) . yes
N1 C12 1.41(3) . yes
N1 C13 1.48(3) . yes
N1 C11 1.55(3) 2_555 yes
N1 C12 1.41(3) 2_555 yes
N1 C13 1.48(3) 2_555 yes
N1 C11 1.55(3) 3_555 yes
N1 C12 1.41(3) 3_555 yes
N1 C13 1.48(3) 3_555 yes
N1 C11 1.55(3) 4_555 yes
N1 C12 1.41(3) 4_555 yes
N1 C13 1.48(3) 4_555 yes
N2 C21 1.405(19) . yes
N2 C22 1.481(18) . yes
N2 C23 1.464(18) . yes
N2 C24 1.459(19) . yes
N2 C21 1.405(19) 11_555 yes
N2 C22 1.481(18) 11_555 yes
N2 C23 1.464(18) 11_555 yes
N2 C24 1.459(19) 11_555 yes
C11 C12 1.14(5) 4_555 no
C11 C12 0.97(5) . no
C12 C12 1.56(5) 2_555 no
C12 C12 1.56(5) 4_555 no
C13 C13 1.63(5) 2_555 no
C13 C13 1.63(5) 4_555 no
C13 C14 1.28(4) . no

loop_
_geom_torsion_atom_site_label_1
_geom_torsion_atom_site_label_2
_geom_torsion_atom_site_label_3
_geom_torsion_atom_site_label_4
_geom_torsion
_geom_torsion_site_symmetry_1
_geom_torsion_site_symmetry_3
_geom_torsion_site_symmetry_4
_geom_torsion_publ_flag
O2 Si O1 Si -61.3(5) . . 4_555 no
O3 Si O1 Si -179.9(4) . . 4_555 no
O1 Si O1 Si 61.3(5) 2_555 . 4_555 no
O1 Si O2 Si 61.0(8) . . 11_555 no
O3 Si O2 Si 179.8(7) . . 11_555 no
O1 Si O1 Si -61.4(5) . 2_555 2_555 no
O3 Si O1 Si 179.9(4) . 2_555 2_555 no
O2 Al O1 Si -61.3(5) . . 4_555 no
O3 Al O1 Si -179.9(4) . . 4_555 no
O1 Al O1 Si 61.3(5) 2_555 . 4_555 no
O1 Al O2 Si 61.0(8) . . 11_555 no
O3 Al O2 Si 179.8(7) . . 11_555 no
O1 Al O1 Si -61.4(5) . 2_555 2_555 no
O3 Al O1 Si 179.9(4) . 2_555 2_555 no
